data_1502429
loop_
_publ_author_name
'Hong, Deng'
'Zhu, Yuanxun'
'Li, Yao'
'Lin, Xufeng'
'Lu, Ping'
'Wang, Yanguang'

_publ_section_title
;
 Three-component synthesis of polysubstituted pyrroles from
 \a-diazoketones, nitroalkenes, and amines.
;
_journal_issue 17
_journal_name_full 'Organic letters'
_journal_page_first 4668
_journal_page_last 4671
_journal_paper_doi 10.1021/ol201891r
_journal_volume 13
_journal_year 2011
_chemical_formula_moiety 'C24 H17 N O'
_chemical_formula_sum 'C24 H17 N O'
_chemical_formula_weight 335.39
_chemical_name_systematic
; 
 ? 
;
_space_group_IT_number 148
_symmetry_cell_setting trigonal
_symmetry_space_group_name_Hall '-R 3'
_symmetry_space_group_name_H-M 'R -3 :H'
_atom_sites_solution_hydrogens geom
_atom_sites_solution_primary direct
_atom_sites_solution_secondary difmap
_audit_creation_method SHELXL-97
_cell_angle_alpha 90.00
_cell_angle_beta 90.00
_cell_angle_gamma 120.00
_cell_formula_units_Z 18
_cell_length_a 29.2867(13)
_cell_length_b 29.2867(13)
_cell_length_c 10.8321(5)
_cell_measurement_reflns_used 5665
_cell_measurement_temperature 566(2)
_cell_measurement_theta_max 68.4859
_cell_measurement_theta_min 3.0153
_cell_volume 8046.1(6)
_computing_cell_refinement 'CrysAlis PRO (Oxford Diffraction, 2009)'
_computing_data_collection 'CrysAlis PRO'
_computing_data_reduction 'CrysAlis PRO'
_computing_molecular_graphics 'OLEX2 (Dolomanov et al., 2009)'
_computing_publication_material OLEX2
_computing_structure_refinement 'SHELXL-97 (Sheldrick, 2008)'
_computing_structure_solution 'SHELXS-97 (Sheldrick, 2008)'
_diffrn_ambient_temperature 566(2)
_diffrn_detector_area_resol_mean 10.3592
_diffrn_measured_fraction_theta_full 0.997
_diffrn_measured_fraction_theta_max 0.997
_diffrn_measurement_device_type 'Xcalibur, Atlas, Gemini ultra'
_diffrn_measurement_method '\w scans'
_diffrn_radiation_monochromator graphite
_diffrn_radiation_source 'fine-focus sealed tube'
_diffrn_radiation_type CuK\a
_diffrn_radiation_wavelength 1.54184
_diffrn_reflns_av_R_equivalents 0.0324
_diffrn_reflns_av_sigmaI/netI 0.0217
_diffrn_reflns_limit_h_max 31
_diffrn_reflns_limit_h_min -34
_diffrn_reflns_limit_k_max 34
_diffrn_reflns_limit_k_min -25
_diffrn_reflns_limit_l_max 12
_diffrn_reflns_limit_l_min -11
_diffrn_reflns_number 14033
_diffrn_reflns_theta_full 66.60
_diffrn_reflns_theta_max 66.60
_diffrn_reflns_theta_min 3.02
_exptl_absorpt_coefficient_mu 0.592
_exptl_absorpt_correction_T_max 0.9542
_exptl_absorpt_correction_T_min 0.8908
_exptl_absorpt_correction_type multi-scan
_exptl_absorpt_process_details
;
CrysAlis PRO (Oxford Diffraction, 2009) 
;
_exptl_crystal_colour red
_exptl_crystal_density_diffrn 1.246
_exptl_crystal_density_method 'not measured'
_exptl_crystal_description block
_exptl_crystal_F_000 3168
_exptl_crystal_size_max 0.20
_exptl_crystal_size_mid 0.12
_exptl_crystal_size_min 0.08
_refine_diff_density_max 0.127
_refine_diff_density_min -0.162
_refine_diff_density_rms 0.030
_refine_ls_extinction_method none
_refine_ls_goodness_of_fit_ref 1.055
_refine_ls_hydrogen_treatment constr
_refine_ls_matrix_type full
_refine_ls_number_parameters 236
_refine_ls_number_reflns 3157
_refine_ls_number_restraints 0
_refine_ls_restrained_S_all 1.055
_refine_ls_R_factor_all 0.0492
_refine_ls_R_factor_gt 0.0389
_refine_ls_shift/su_max 0.001
_refine_ls_shift/su_mean 0.000
_refine_ls_structure_factor_coef Fsqd
_refine_ls_weighting_details 'calc w=1/[\s^2^(Fo^2^)+(0.0604P)^2^+1.3320P] where P=(Fo^2^+2Fc^2^)/3'
_refine_ls_weighting_scheme calc
_refine_ls_wR_factor_gt 0.1026
_refine_ls_wR_factor_ref 0.1088
_reflns_number_gt 2514
_reflns_number_total 3157
_reflns_threshold_expression >2sigma(I)
_cod_data_source_file ol201891r_si_004.cif
_cod_data_source_block a
_cod_original_cell_volume 8046(2)
_cod_original_sg_symbol_H-M 'R -3'
_cod_database_code 1502429

loop_
_symmetry_equiv_pos_as_xyz
'x, y, z'
'-y, x-y, z'
'-x+y, -x, z'
'x+2/3, y+1/3, z+1/3'
'-y+2/3, x-y+1/3, z+1/3'
'-x+y+2/3, -x+1/3, z+1/3'
'x+1/3, y+2/3, z+2/3'
'-y+1/3, x-y+2/3, z+2/3'
'-x+y+1/3, -x+2/3, z+2/3'
'-x, -y, -z'
'y, -x+y, -z'
'x-y, x, -z'
'-x+2/3, -y+1/3, -z+1/3'
'y+2/3, -x+y+1/3, -z+1/3'
'x-y+2/3, x+1/3, -z+1/3'
'-x+1/3, -y+2/3, -z+2/3'
'y+1/3, -x+y+2/3, -z+2/3'
'x-y+1/3, x+2/3, -z+2/3'

loop_
_atom_site_label
_atom_site_type_symbol
_atom_site_fract_x
_atom_site_fract_y
_atom_site_fract_z
_atom_site_U_iso_or_equiv
_atom_site_adp_type
_atom_site_occupancy
_atom_site_symmetry_multiplicity
_atom_site_calc_flag
_atom_site_refinement_flags
O1 O 0.38062(5) 0.15234(5) 1.13091(9) 0.0656(3) Uani 1 1 d .
N1 N 0.30554(4) 0.14467(4) 0.96883(10) 0.0464(3) Uani 1 1 d .
H1 H 0.3030 0.1565 1.0397 0.056 Uiso 1 1 calc R
C1 C 0.33490(7) 0.05129(6) 0.66775(13) 0.0609(4) Uani 1 1 d .
H1A H 0.2992 0.0390 0.6556 0.073 Uiso 1 1 calc R
C2 C 0.35844(9) 0.02784(8) 0.60459(15) 0.0746(5) Uani 1 1 d .
H2 H 0.3389 0.0006 0.5494 0.089 Uiso 1 1 calc R
C3 C 0.41058(9) 0.04464(8) 0.62314(15) 0.0751(5) Uani 1 1 d .
H3 H 0.4266 0.0287 0.5809 0.090 Uiso 1 1 calc R
C4 C 0.43939(8) 0.08509(7) 0.70434(13) 0.0635(4) Uani 1 1 d .
H4 H 0.4747 0.0957 0.7169 0.076 Uiso 1 1 calc R
C5 C 0.41712(6) 0.11097(6) 0.76915(12) 0.0496(3) Uani 1 1 d .
C6 C 0.36302(6) 0.09323(5) 0.74992(11) 0.0474(3) Uani 1 1 d .
C7 C 0.33396(5) 0.11450(5) 0.81523(12) 0.0435(3) Uani 1 1 d .
C8 C 0.34466(5) 0.13490(5) 0.93507(12) 0.0436(3) Uani 1 1 d .
C9 C 0.38707(6) 0.14798(6) 1.01995(12) 0.0469(3) Uani 1 1 d .
C10 C 0.44088(6) 0.16554(6) 0.97072(12) 0.0477(3) Uani 1 1 d .
C11 C 0.45332(6) 0.15408(6) 0.85318(12) 0.0481(3) Uani 1 1 d .
C12 C 0.50655(7) 0.18333(7) 0.81769(16) 0.0618(4) Uani 1 1 d .
H12 H 0.5158 0.1785 0.7387 0.074 Uiso 1 1 calc R
C13 C 0.54519(7) 0.21848(7) 0.89435(19) 0.0725(5) Uani 1 1 d .
H13 H 0.5799 0.2372 0.8669 0.087 Uiso 1 1 calc R
C14 C 0.53286(7) 0.22635(7) 1.01240(19) 0.0750(5) Uani 1 1 d .
H14 H 0.5592 0.2489 1.0665 0.090 Uiso 1 1 calc R
C15 C 0.48118(7) 0.20034(7) 1.04831(16) 0.0631(4) Uani 1 1 d .
H15 H 0.4727 0.2061 1.1273 0.076 Uiso 1 1 calc R
C16 C 0.28695(5) 0.11335(5) 0.77705(12) 0.0442(3) Uani 1 1 d .
C17 C 0.26072(6) 0.09889(6) 0.65326(12) 0.0546(4) Uani 1 1 d .
H17B H 0.2349 0.0620 0.6521 0.082 Uiso 1 1 calc R
H17C H 0.2867 0.1063 0.5906 0.082 Uiso 1 1 calc R
H17A H 0.2437 0.1191 0.6377 0.082 Uiso 1 1 calc R
C18 C 0.27102(5) 0.13300(5) 0.87395(12) 0.0456(3) Uani 1 1 d .
C19 C 0.22663(6) 0.14256(6) 0.88520(13) 0.0543(4) Uani 1 1 d .
C20 C 0.17728(7) 0.10625(9) 0.83975(17) 0.0763(5) Uani 1 1 d .
H20 H 0.1725 0.0763 0.7988 0.092 Uiso 1 1 calc R
C21 C 0.13533(9) 0.11464(14) 0.8553(2) 0.1083(9) Uani 1 1 d .
H21 H 0.1024 0.0903 0.8241 0.130 Uiso 1 1 calc R
C22 C 0.14138(12) 0.15807(15) 0.9159(2) 0.1185(11) Uani 1 1 d .
H22 H 0.1127 0.1630 0.9272 0.142 Uiso 1 1 calc R
C23 C 0.19003(12) 0.19444(13) 0.9600(2) 0.1040(8) Uani 1 1 d .
H23 H 0.1944 0.2244 1.0005 0.125 Uiso 1 1 calc R
C24 C 0.23256(8) 0.18697(8) 0.94459(16) 0.0735(5) Uani 1 1 d .
H24 H 0.2655 0.2120 0.9744 0.088 Uiso 1 1 calc R

loop_
_atom_site_aniso_label
_atom_site_aniso_U_11
_atom_site_aniso_U_22
_atom_site_aniso_U_33
_atom_site_aniso_U_23
_atom_site_aniso_U_13
_atom_site_aniso_U_12
O1 0.0709(7) 0.0995(9) 0.0373(5) -0.0118(5) -0.0051(5) 0.0506(7)
N1 0.0521(7) 0.0536(7) 0.0380(6) -0.0038(5) -0.0010(5) 0.0297(6)
C1 0.0884(12) 0.0586(9) 0.0466(8) -0.0116(7) -0.0131(8) 0.0450(9)
C2 0.1184(16) 0.0767(12) 0.0514(9) -0.0208(8) -0.0189(10) 0.0659(12)
C3 0.1252(17) 0.0906(13) 0.0455(8) -0.0109(9) -0.0021(10) 0.0810(13)
C4 0.0919(12) 0.0829(11) 0.0427(8) -0.0002(8) 0.0018(8) 0.0639(10)
C5 0.0722(10) 0.0575(8) 0.0337(6) 0.0034(6) 0.0023(6) 0.0434(8)
C6 0.0703(9) 0.0482(7) 0.0335(6) 0.0003(6) -0.0019(6) 0.0371(7)
C7 0.0543(8) 0.0390(7) 0.0369(7) 0.0005(5) -0.0016(6) 0.0231(6)
C8 0.0524(8) 0.0453(7) 0.0366(6) -0.0004(5) 0.0000(6) 0.0269(6)
C9 0.0594(8) 0.0518(8) 0.0371(7) -0.0047(6) -0.0032(6) 0.0334(7)
C10 0.0576(8) 0.0512(8) 0.0437(7) -0.0022(6) -0.0041(6) 0.0342(7)
C11 0.0602(9) 0.0535(8) 0.0435(7) 0.0071(6) 0.0030(6) 0.0381(7)
C12 0.0679(10) 0.0725(11) 0.0593(9) 0.0128(8) 0.0098(8) 0.0458(9)
C13 0.0558(10) 0.0695(11) 0.0955(13) 0.0104(10) 0.0087(9) 0.0338(9)
C14 0.0587(10) 0.0701(11) 0.0948(14) -0.0167(10) -0.0118(9) 0.0312(9)
C15 0.0612(10) 0.0696(10) 0.0642(10) -0.0152(8) -0.0085(8) 0.0369(9)
C16 0.0502(8) 0.0381(7) 0.0407(7) 0.0015(5) -0.0035(6) 0.0194(6)
C17 0.0655(9) 0.0511(8) 0.0459(8) -0.0031(6) -0.0112(7) 0.0281(7)
C18 0.0503(8) 0.0441(7) 0.0418(7) 0.0013(6) -0.0024(6) 0.0232(6)
C19 0.0579(9) 0.0691(10) 0.0426(7) 0.0079(7) 0.0003(6) 0.0366(8)
C20 0.0607(10) 0.0993(14) 0.0687(11) 0.0034(10) -0.0044(9) 0.0397(10)
C21 0.0686(13) 0.191(3) 0.0806(14) 0.0115(16) -0.0032(11) 0.0761(16)
C22 0.129(2) 0.236(4) 0.0650(13) 0.0133(17) 0.0040(13) 0.147(3)
C23 0.142(2) 0.171(2) 0.0682(12) -0.0066(14) -0.0043(13) 0.130(2)
C24 0.0935(13) 0.0950(13) 0.0602(10) -0.0037(9) -0.0040(9) 0.0682(12)

loop_
_atom_type_symbol
_atom_type_description
_atom_type_scat_dispersion_real
_atom_type_scat_dispersion_imag
_atom_type_scat_source
C C 0.0181 0.0091 'International Tables Vol C Tables 4.2.6.8 and 6.1.1.4'
H H 0.0000 0.0000 'International Tables Vol C Tables 4.2.6.8 and 6.1.1.4'
N N 0.0311 0.0180 'International Tables Vol C Tables 4.2.6.8 and 6.1.1.4'
O O 0.0492 0.0322 'International Tables Vol C Tables 4.2.6.8 and 6.1.1.4'

loop_
_geom_angle_atom_site_label_1
_geom_angle_atom_site_label_2
_geom_angle_atom_site_label_3
_geom_angle
C18 N1 C8 109.99(11)
C18 N1 H1 125.0
C8 N1 H1 125.0
C2 C1 C6 122.15(17)
C2 C1 H1A 118.9
C6 C1 H1A 118.9
C3 C2 C1 119.80(16)
C3 C2 H2 120.1
C1 C2 H2 120.1
C2 C3 C4 119.93(16)
C2 C3 H3 120.0
C4 C3 H3 120.0
C3 C4 C5 122.16(17)
C3 C4 H4 118.9
C5 C4 H4 118.9
C4 C5 C6 117.63(14)
C4 C5 C11 115.88(14)
C6 C5 C11 126.48(12)
C1 C6 C5 118.31(13)
C1 C6 C7 117.88(14)
C5 C6 C7 123.74(12)
C8 C7 C16 106.73(11)
C8 C7 C6 125.25(12)
C16 C7 C6 127.69(12)
N1 C8 C7 107.87(11)
N1 C8 C9 118.58(11)
C7 C8 C9 133.51(12)
O1 C9 C8 119.69(13)
O1 C9 C10 120.21(12)
C8 C9 C10 119.18(11)
C15 C10 C11 119.62(14)
C15 C10 C9 113.58(12)
C11 C10 C9 126.53(13)
C12 C11 C10 116.21(14)
C12 C11 C5 116.92(13)
C10 C11 C5 126.57(13)
C13 C12 C11 122.78(16)
C13 C12 H12 118.6
C11 C12 H12 118.6
C12 C13 C14 120.15(16)
C12 C13 H13 119.9
C14 C13 H13 119.9
C15 C14 C13 118.69(17)
C15 C14 H14 120.7
C13 C14 H14 120.7
C14 C15 C10 122.26(16)
C14 C15 H15 118.9
C10 C15 H15 118.9
C18 C16 C7 107.04(11)
C18 C16 C17 124.36(13)
C7 C16 C17 128.39(13)
C16 C17 H17B 109.5
C16 C17 H17C 109.5
H17B C17 H17C 109.5
C16 C17 H17A 109.5
H17B C17 H17A 109.5
H17C C17 H17A 109.5
N1 C18 C16 108.33(12)
N1 C18 C19 120.55(12)
C16 C18 C19 131.11(13)
C24 C19 C20 118.61(16)
C24 C19 C18 120.83(15)
C20 C19 C18 120.52(15)
C21 C20 C19 120.0(2)
C21 C20 H20 120.0
C19 C20 H20 120.0
C22 C21 C20 120.9(2)
C22 C21 H21 119.5
C20 C21 H21 119.5
C21 C22 C23 119.6(2)
C21 C22 H22 120.2
C23 C22 H22 120.2
C22 C23 C24 120.4(2)
C22 C23 H23 119.8
C24 C23 H23 119.8
C23 C24 C19 120.5(2)
C23 C24 H24 119.7
C19 C24 H24 119.7

loop_
_geom_bond_atom_site_label_1
_geom_bond_atom_site_label_2
_geom_bond_distance
O1 C9 1.2332(16)
N1 C18 1.3599(17)
N1 C8 1.3623(17)
N1 H1 0.8600
C1 C2 1.374(2)
C1 C6 1.403(2)
C1 H1A 0.9300
C2 C3 1.365(3)
C2 H2 0.9300
C3 C4 1.375(3)
C3 H3 0.9300
C4 C5 1.410(2)
C4 H4 0.9300
C5 C6 1.414(2)
C5 C11 1.486(2)
C6 C7 1.4638(19)
C7 C8 1.3974(18)
C7 C16 1.4218(19)
C8 C9 1.4350(19)
C9 C10 1.491(2)
C10 C15 1.391(2)
C10 C11 1.4102(19)
C11 C12 1.406(2)
C12 C13 1.366(3)
C12 H12 0.9300
C13 C14 1.379(3)
C13 H13 0.9300
C14 C15 1.367(2)
C14 H14 0.9300
C15 H15 0.9300
C16 C18 1.3853(19)
C16 C17 1.4974(18)
C17 H17B 0.9600
C17 H17C 0.9600
C17 H17A 0.9600
C18 C19 1.465(2)
C19 C24 1.382(2)
C19 C20 1.387(2)
C20 C21 1.379(3)
C20 H20 0.9300
C21 C22 1.361(4)
C21 H21 0.9300
C22 C23 1.369(4)
C22 H22 0.9300
C23 C24 1.378(3)
C23 H23 0.9300
C24 H24 0.9300
